data_4037231
loop_
_publ_author_name
'Harit, Vimal Kant'
'Ramesh, Namakkal G.'

_publ_section_title
;
 A Chiron Approach to Diversity-Oriented Synthesis of Aminocyclitols,
 (-)-Conduramine F-4 and Polyhydroxyaminoazepanes from a Common Precursor.
;
_journal_issue 23
_journal_name_full 'The Journal of organic chemistry'
_journal_page_first 11574
_journal_page_last 11586
_journal_paper_doi 10.1021/acs.joc.6b01790
_journal_volume 81
_journal_year 2016
_chemical_absolute_configuration unk
_chemical_formula_moiety 'C41 H43 N O7 S'
_chemical_formula_sum 'C41 H43 N O7 S'
_chemical_formula_weight 693.82
_space_group_IT_number 19
_space_group_name_Hall 'P 2ac 2ab'
_space_group_name_H-M_alt 'P 21 21 21'
_symmetry_cell_setting orthorhombic
_symmetry_space_group_name_Hall 'P 2ac 2ab'
_symmetry_space_group_name_H-M 'P 21 21 21'
_atom_sites_solution_hydrogens geom
_atom_sites_solution_primary direct
_atom_sites_solution_secondary difmap
_audit_creation_method SHELXL-97
_cell_angle_alpha 90.00
_cell_angle_beta 90.00
_cell_angle_gamma 90.00
_cell_formula_units_Z 4
_cell_length_a 11.133(3)
_cell_length_b 12.927(3)
_cell_length_c 25.645(6)
_cell_measurement_reflns_used 6511
_cell_measurement_temperature 273(2)
_cell_measurement_theta_max 17.401
_cell_measurement_theta_min 2.414
_cell_volume 3690.7(16)
_computing_cell_refinement 'Bruker SMART'
_computing_data_collection 'Bruker SMART'
_computing_data_reduction 'Bruker SAINT'
_computing_molecular_graphics 'Bruker SHELXTL'
_computing_publication_material 'Bruker SHELXTL'
_computing_structure_refinement 'SHELXL-97 (Sheldrick, 1997)'
_computing_structure_solution 'SHELXS-97 (Sheldrick, 1990)'
_diffrn_ambient_temperature 273(2)
_diffrn_measured_fraction_theta_full 1.000
_diffrn_measured_fraction_theta_max 1.000
_diffrn_measurement_device_type 'CCD area detector'
_diffrn_measurement_method 'phi and omega scans'
_diffrn_radiation_monochromator graphite
_diffrn_radiation_source 'fine-focus sealed tube'
_diffrn_radiation_type MoK\a
_diffrn_radiation_wavelength 0.71073
_diffrn_reflns_av_R_equivalents 0.0941
_diffrn_reflns_av_sigmaI/netI 0.0750
_diffrn_reflns_limit_h_max 13
_diffrn_reflns_limit_h_min -13
_diffrn_reflns_limit_k_max 15
_diffrn_reflns_limit_k_min -15
_diffrn_reflns_limit_l_max 30
_diffrn_reflns_limit_l_min -30
_diffrn_reflns_number 35733
_diffrn_reflns_theta_full 25.00
_diffrn_reflns_theta_max 25.00
_diffrn_reflns_theta_min 1.59
_exptl_absorpt_coefficient_mu 0.138
_exptl_absorpt_correction_T_max 0.984
_exptl_absorpt_correction_T_min 0.970
_exptl_absorpt_correction_type multi-scan
_exptl_absorpt_process_details '(SADABS; Bruker, 2000)'
_exptl_crystal_colour colorless
_exptl_crystal_density_diffrn 1.249
_exptl_crystal_density_method 'not measured'
_exptl_crystal_description block
_exptl_crystal_F_000 1472.0
_exptl_crystal_size_max 0.290
_exptl_crystal_size_mid 0.183
_exptl_crystal_size_min 0.115
_refine_diff_density_max 0.241
_refine_diff_density_min -0.159
_refine_diff_density_rms 0.032
_refine_ls_abs_structure_details 'Flack H D (1983), Acta Cryst. A39, 876-881'
_refine_ls_abs_structure_Flack 0.03(10)
_refine_ls_extinction_method none
_refine_ls_goodness_of_fit_ref 1.029
_refine_ls_hydrogen_treatment mixed
_refine_ls_matrix_type full
_refine_ls_number_parameters 454
_refine_ls_number_reflns 6511
_refine_ls_number_restraints 0
_refine_ls_restrained_S_all 1.029
_refine_ls_R_factor_all 0.1134
_refine_ls_R_factor_gt 0.0636
_refine_ls_shift/su_max 0.000
_refine_ls_shift/su_mean 0.000
_refine_ls_structure_factor_coef Fsqd
_refine_ls_weighting_details 'calc w=1/[\s^2^(Fo^2^)+(0.0255P)^2^+0.7520P] where P=(Fo^2^+2Fc^2^)/3'
_refine_ls_weighting_scheme calc
_refine_ls_wR_factor_gt 0.0910
_refine_ls_wR_factor_ref 0.1032
_reflns_number_gt 4130
_reflns_number_total 6511
_reflns_threshold_expression >2sigma(I)
_cod_data_source_file jo6b01790_si_002.cif
_cod_data_source_block 22
_cod_original_sg_symbol_Hall P2ac2ab
_cod_original_sg_symbol_H-M P212121
_cod_database_code 4037231

loop_
_symmetry_equiv_pos_as_xyz
'x, y, z'
'-x+1/2, -y, z+1/2'
'-x, y+1/2, -z+1/2'
'x+1/2, -y+1/2, -z'

loop_
_atom_site_label
_atom_site_type_symbol
_atom_site_fract_x
_atom_site_fract_y
_atom_site_fract_z
_atom_site_U_iso_or_equiv
_atom_site_adp_type
_atom_site_occupancy
_atom_site_symmetry_multiplicity
_atom_site_calc_flag
_atom_site_refinement_flags
S1 S 0.81402(10) 0.67498(7) 0.16655(4) 0.0594(3) Uani 1 1 d .
N1 N 0.8133(3) 0.5948(2) 0.21581(10) 0.0498(7) Uani 1 1 d .
O1 O 0.5814(2) 0.27749(18) 0.23079(12) 0.0670(8) Uani 1 1 d .
H1 H 0.5132 0.2535 0.2304 0.101 Uiso 1 1 calc R
O2 O 0.7379(3) 0.40260(19) 0.17606(10) 0.0729(8) Uani 1 1 d .
H2 H 0.7147 0.3441 0.1688 0.109 Uiso 1 1 calc R
O3 O 0.7053(2) 0.73328(17) 0.16890(10) 0.0665(7) Uani 1 1 d .
O4 O 0.9272(2) 0.7280(2) 0.16831(11) 0.0815(9) Uani 1 1 d .
O5 O 0.65215(19) 0.68936(16) 0.28823(8) 0.0447(6) Uani 1 1 d .
O6 O 0.49967(19) 0.56707(17) 0.34807(8) 0.0495(6) Uani 1 1 d .
O7 O 0.61668(19) 0.37444(17) 0.33046(9) 0.0518(6) Uani 1 1 d .
C1 C 0.5755(3) 0.3866(3) 0.23832(14) 0.0482(10) Uani 1 1 d .
H1A H 0.5190 0.4158 0.2130 0.058 Uiso 1 1 calc R
C2 C 0.6995(3) 0.4287(3) 0.22710(13) 0.0493(9) Uani 1 1 d .
H2A H 0.7565 0.4001 0.2524 0.059 Uiso 1 1 calc R
C3 C 0.6992(3) 0.5465(3) 0.23151(13) 0.0445(9) Uani 1 1 d .
H3 H 0.6381 0.5716 0.2071 0.053 Uiso 1 1 calc R
C4 C 0.6581(3) 0.5790(2) 0.28609(13) 0.0411(9) Uani 1 1 d .
H4 H 0.7156 0.5538 0.3121 0.049 Uiso 1 1 calc R
C5 C 0.5347(3) 0.5339(3) 0.29720(13) 0.0441(9) Uani 1 1 d .
H5 H 0.4775 0.5618 0.2718 0.053 Uiso 1 1 calc R
C6 C 0.5349(3) 0.4159(3) 0.29292(14) 0.0475(9) Uani 1 1 d .
H6 H 0.4539 0.3890 0.2993 0.057 Uiso 1 1 calc R
C7 C 0.8096(4) 0.6031(3) 0.10834(15) 0.0613(11) Uani 1 1 d .
C8 C 0.7053(5) 0.5961(3) 0.08066(17) 0.0781(13) Uani 1 1 d .
H8 H 0.6354 0.6263 0.0934 0.094 Uiso 1 1 calc R
C9 C 0.7039(5) 0.5432(4) 0.03284(19) 0.0932(15) Uani 1 1 d .
H9 H 0.6324 0.5387 0.0143 0.112 Uiso 1 1 calc R
C10 C 0.8039(7) 0.4985(4) 0.01315(18) 0.0906(16) Uani 1 1 d .
C11 C 0.9066(5) 0.5036(4) 0.0423(2) 0.1016(19) Uani 1 1 d .
H11 H 0.9754 0.4704 0.0303 0.122 Uiso 1 1 calc R
C12 C 0.9110(5) 0.5567(4) 0.0891(2) 0.0927(16) Uani 1 1 d .
H12 H 0.9829 0.5610 0.1075 0.111 Uiso 1 1 calc R
C13 C 0.8029(6) 0.4444(4) -0.03980(17) 0.137(2) Uani 1 1 d .
H13A H 0.7220 0.4257 -0.0487 0.205 Uiso 1 1 calc R
H13B H 0.8516 0.3832 -0.0381 0.205 Uiso 1 1 calc R
H13C H 0.8344 0.4902 -0.0659 0.205 Uiso 1 1 calc R
C14 C 0.9283(3) 0.5480(3) 0.23241(16) 0.0636(12) Uani 1 1 d .
H14A H 0.9902 0.5679 0.2078 0.076 Uiso 1 1 calc R
H14B H 0.9206 0.4733 0.2310 0.076 Uiso 1 1 calc R
C15 C 0.9679(3) 0.5781(4) 0.28594(19) 0.0664(12) Uani 1 1 d .
C16 C 0.9769(4) 0.5078(5) 0.3253(2) 0.1013(17) Uani 1 1 d .
H16 H 0.9576 0.4389 0.3190 0.122 Uiso 1 1 calc R
C17 C 1.0144(6) 0.5374(7) 0.3745(3) 0.137(3) Uani 1 1 d .
H17 H 1.0223 0.4883 0.4008 0.165 Uiso 1 1 calc R
C18 C 1.0404(6) 0.6405(8) 0.3845(3) 0.138(3) Uani 1 1 d .
H18 H 1.0615 0.6615 0.4180 0.165 Uiso 1 1 calc R
C19 C 1.0345(5) 0.7102(5) 0.3452(3) 0.116(2) Uani 1 1 d .
H19 H 1.0555 0.7788 0.3513 0.139 Uiso 1 1 calc R
C20 C 0.9977(4) 0.6801(4) 0.2964(2) 0.0856(14) Uani 1 1 d .
H20 H 0.9927 0.7290 0.2699 0.103 Uiso 1 1 calc R
C21 C 0.6983(3) 0.7335(3) 0.33556(13) 0.0542(9) Uani 1 1 d .
H21A H 0.7781 0.7069 0.3426 0.065 Uiso 1 1 calc R
H21B H 0.6466 0.7158 0.3647 0.065 Uiso 1 1 calc R
C22 C 0.7027(3) 0.8487(3) 0.32882(14) 0.0493(9) Uani 1 1 d .
C23 C 0.7511(3) 0.8925(3) 0.28486(17) 0.0588(11) Uani 1 1 d .
H23 H 0.7817 0.8501 0.2587 0.071 Uiso 1 1 calc R
C24 C 0.7552(4) 0.9988(4) 0.27877(18) 0.0719(13) Uani 1 1 d .
H24 H 0.7878 1.0273 0.2486 0.086 Uiso 1 1 calc R
C25 C 0.7114(5) 1.0619(3) 0.3169(2) 0.0850(15) Uani 1 1 d .
H25 H 0.7146 1.1334 0.3130 0.102 Uiso 1 1 calc R
C26 C 0.6626(5) 1.0195(3) 0.36108(18) 0.0877(15) Uani 1 1 d .
H26 H 0.6319 1.0622 0.3871 0.105 Uiso 1 1 calc R
C27 C 0.6588(4) 0.9124(3) 0.36707(15) 0.0711(12) Uani 1 1 d .
H27 H 0.6262 0.8840 0.3972 0.085 Uiso 1 1 calc R
C28 C 0.3738(3) 0.5735(3) 0.35589(14) 0.0613(11) Uani 1 1 d .
H28A H 0.3373 0.5058 0.3520 0.074 Uiso 1 1 calc R
H28B H 0.3381 0.6199 0.3305 0.074 Uiso 1 1 calc R
C29 C 0.3539(3) 0.6136(3) 0.41005(16) 0.0615(11) Uani 1 1 d .
C30 C 0.3862(5) 0.7135(4) 0.4225(2) 0.0945(17) Uani 1 1 d .
H30 H 0.4179 0.7566 0.3969 0.113 Uiso 1 1 calc R
C31 C 0.3718(5) 0.7496(4) 0.4725(2) 0.122(2) Uani 1 1 d .
H31 H 0.3941 0.8170 0.4806 0.147 Uiso 1 1 calc R
C32 C 0.3244(6) 0.6866(5) 0.5106(2) 0.118(2) Uani 1 1 d .
H32 H 0.3159 0.7108 0.5446 0.142 Uiso 1 1 calc R
C33 C 0.2903(5) 0.5889(4) 0.49819(19) 0.0959(17) Uani 1 1 d .
H33 H 0.2565 0.5467 0.5236 0.115 Uiso 1 1 calc R
C34 C 0.3052(4) 0.5516(3) 0.44798(16) 0.0733(13) Uani 1 1 d .
H34 H 0.2822 0.4843 0.4400 0.088 Uiso 1 1 calc R
C35 C 0.5615(3) 0.3273(3) 0.37344(15) 0.0673(11) Uani 1 1 d .
H35A H 0.5096 0.2720 0.3614 0.081 Uiso 1 1 calc R
H35B H 0.5121 0.3777 0.3915 0.081 Uiso 1 1 calc R
C36 C 0.6526(3) 0.2844(2) 0.41039(14) 0.0471(9) Uani 1 1 d .
C37 C 0.6124(4) 0.2390(3) 0.45606(15) 0.0624(11) Uani 1 1 d .
H37 H 0.5307 0.2383 0.4636 0.075 Uiso 1 1 calc R
C38 C 0.6924(5) 0.1951(3) 0.49024(16) 0.0741(12) Uani 1 1 d .
H38 H 0.6645 0.1648 0.5208 0.089 Uiso 1 1 calc R
C39 C 0.8132(5) 0.1956(3) 0.47960(18) 0.0778(13) Uani 1 1 d .
H39 H 0.8670 0.1649 0.5026 0.093 Uiso 1 1 calc R
C40 C 0.8539(4) 0.2413(3) 0.43496(18) 0.0747(13) Uani 1 1 d .
H40 H 0.9358 0.2427 0.4279 0.090 Uiso 1 1 calc R
C41 C 0.7740(3) 0.2855(3) 0.40005(15) 0.0576(11) Uani 1 1 d .
H41 H 0.8023 0.3159 0.3696 0.069 Uiso 1 1 calc R

loop_
_atom_site_aniso_label
_atom_site_aniso_U_11
_atom_site_aniso_U_22
_atom_site_aniso_U_33
_atom_site_aniso_U_23
_atom_site_aniso_U_13
_atom_site_aniso_U_12
S1 0.0667(7) 0.0485(6) 0.0628(7) 0.0041(5) 0.0182(6) -0.0017(6)
N1 0.0391(17) 0.0500(18) 0.0604(19) 0.0014(15) 0.0057(16) 0.0004(16)
O1 0.0707(19) 0.0346(16) 0.096(2) -0.0115(14) -0.0044(17) -0.0084(13)
O2 0.089(2) 0.0585(18) 0.0712(19) -0.0205(16) 0.0189(15) -0.0049(16)
O3 0.084(2) 0.0511(15) 0.0648(17) 0.0058(14) 0.0134(16) 0.0209(15)
O4 0.077(2) 0.0674(19) 0.100(2) 0.0030(18) 0.0244(18) -0.0279(16)
O5 0.0547(16) 0.0328(14) 0.0467(14) -0.0019(11) -0.0090(12) 0.0016(11)
O6 0.0413(15) 0.0570(16) 0.0501(15) 0.0011(13) 0.0069(12) 0.0027(12)
O7 0.0443(14) 0.0528(15) 0.0584(16) 0.0194(14) -0.0028(13) 0.0000(12)
C1 0.048(2) 0.038(2) 0.059(3) -0.0056(19) -0.0124(19) -0.0036(18)
C2 0.052(2) 0.043(2) 0.052(2) -0.0083(18) 0.000(2) 0.001(2)
C3 0.046(2) 0.041(2) 0.047(2) -0.0023(17) -0.0019(19) 0.0062(18)
C4 0.036(2) 0.035(2) 0.052(2) 0.0028(18) -0.0060(17) 0.0038(17)
C5 0.044(2) 0.047(2) 0.042(2) 0.0013(18) -0.0018(18) 0.0013(17)
C6 0.040(2) 0.041(2) 0.061(3) 0.007(2) -0.007(2) -0.0004(18)
C7 0.062(3) 0.057(3) 0.064(3) 0.007(2) 0.024(3) 0.005(3)
C8 0.095(4) 0.078(3) 0.062(3) 0.003(3) 0.016(3) 0.013(3)
C9 0.119(5) 0.089(4) 0.071(3) -0.005(3) 0.006(4) 0.003(4)
C10 0.140(5) 0.061(3) 0.071(4) -0.001(3) 0.042(4) -0.016(4)
C11 0.100(5) 0.094(4) 0.110(5) -0.022(4) 0.060(4) 0.000(4)
C12 0.086(4) 0.095(4) 0.097(4) -0.014(3) 0.026(3) -0.006(3)
C13 0.243(7) 0.085(4) 0.082(4) -0.029(3) 0.072(4) -0.035(4)
C14 0.041(3) 0.058(3) 0.092(3) -0.003(2) 0.009(2) -0.002(2)
C15 0.031(2) 0.079(3) 0.089(4) -0.002(3) -0.003(2) 0.005(2)
C16 0.069(3) 0.126(5) 0.109(4) 0.034(4) -0.018(3) -0.004(3)
C17 0.093(5) 0.214(9) 0.105(6) 0.053(6) -0.028(4) 0.014(6)
C18 0.071(4) 0.238(10) 0.103(5) -0.006(7) -0.016(4) 0.007(6)
C19 0.077(4) 0.149(6) 0.121(5) -0.028(5) -0.016(4) -0.011(4)
C20 0.064(3) 0.100(4) 0.092(4) -0.007(3) -0.011(3) 0.002(3)
C21 0.061(2) 0.049(2) 0.052(2) -0.005(2) -0.009(2) 0.002(2)
C22 0.053(2) 0.045(2) 0.051(2) -0.006(2) -0.012(2) -0.0002(19)
C23 0.051(2) 0.058(3) 0.068(3) -0.009(2) -0.005(2) -0.001(2)
C24 0.068(3) 0.067(3) 0.081(3) 0.009(3) -0.020(2) -0.018(2)
C25 0.123(4) 0.046(3) 0.086(4) -0.004(3) -0.034(3) -0.014(3)
C26 0.144(5) 0.052(3) 0.067(3) -0.024(2) -0.015(3) 0.005(3)
C27 0.100(4) 0.056(3) 0.057(3) -0.009(2) -0.010(2) 0.001(3)
C28 0.049(2) 0.073(3) 0.063(3) 0.017(2) 0.012(2) 0.008(2)
C29 0.055(3) 0.061(3) 0.068(3) 0.010(3) 0.022(2) 0.016(2)
C30 0.124(4) 0.064(4) 0.096(4) 0.009(3) 0.046(3) 0.010(3)
C31 0.186(6) 0.069(4) 0.112(4) -0.016(4) 0.068(4) 0.001(4)
C32 0.180(6) 0.087(4) 0.087(4) -0.014(4) 0.051(4) 0.031(5)
C33 0.123(5) 0.090(4) 0.075(3) 0.017(3) 0.044(3) 0.028(4)
C34 0.075(3) 0.075(3) 0.070(3) 0.012(3) 0.025(3) 0.012(3)
C35 0.058(3) 0.074(3) 0.070(3) 0.028(3) 0.001(2) -0.005(2)
C36 0.055(3) 0.036(2) 0.050(2) 0.0020(18) -0.006(2) 0.0009(18)
C37 0.062(3) 0.061(3) 0.064(3) 0.009(2) 0.004(2) 0.008(2)
C38 0.094(4) 0.066(3) 0.063(3) 0.013(2) -0.005(3) 0.004(3)
C39 0.074(3) 0.069(3) 0.091(4) 0.013(3) -0.025(3) 0.002(3)
C40 0.057(3) 0.076(3) 0.090(3) 0.011(3) -0.010(3) 0.001(3)
C41 0.054(3) 0.052(3) 0.067(3) 0.011(2) 0.000(2) 0.000(2)

loop_
_atom_type_symbol
_atom_type_description
_atom_type_scat_dispersion_real
_atom_type_scat_dispersion_imag
_atom_type_scat_source
C C 0.0033 0.0016 'International Tables Vol C Tables 4.2.6.8 and 6.1.1.4'
H H 0.0000 0.0000 'International Tables Vol C Tables 4.2.6.8 and 6.1.1.4'
N N 0.0061 0.0033 'International Tables Vol C Tables 4.2.6.8 and 6.1.1.4'
O O 0.0106 0.0060 'International Tables Vol C Tables 4.2.6.8 and 6.1.1.4'
S S 0.1246 0.1234 'International Tables Vol C Tables 4.2.6.8 and 6.1.1.4'

loop_
_geom_angle_atom_site_label_1
_geom_angle_atom_site_label_2
_geom_angle_atom_site_label_3
_geom_angle
O3 S1 O4 119.43(16)
O3 S1 N1 107.37(15)
O4 S1 N1 106.41(17)
O3 S1 C7 106.9(2)
O4 S1 C7 107.64(19)
N1 S1 C7 108.72(16)
C3 N1 C14 119.7(3)
C3 N1 S1 119.0(2)
C14 N1 S1 118.6(2)
C1 O1 H1 109.5
C2 O2 H2 109.5
C4 O5 C21 114.4(2)
C28 O6 C5 114.6(3)
C35 O7 C6 114.4(3)
O1 C1 C2 106.8(3)
O1 C1 C6 112.7(3)
C2 C1 C6 111.0(3)
O1 C1 H1A 108.8
C2 C1 H1A 108.8
C6 C1 H1A 108.8
O2 C2 C1 111.4(3)
O2 C2 C3 107.8(3)
C1 C2 C3 110.1(3)
O2 C2 H2A 109.2
C1 C2 H2A 109.2
C3 C2 H2A 109.2
N1 C3 C2 113.6(3)
N1 C3 C4 113.1(3)
C2 C3 C4 110.0(3)
N1 C3 H3 106.5
C2 C3 H3 106.5
C4 C3 H3 106.5
O5 C4 C5 109.5(3)
O5 C4 C3 108.8(3)
C5 C4 C3 109.7(3)
O5 C4 H4 109.6
C5 C4 H4 109.6
C3 C4 H4 109.6
O6 C5 C4 107.6(3)
O6 C5 C6 111.5(3)
C4 C5 C6 111.6(3)
O6 C5 H5 108.7
C4 C5 H5 108.7
C6 C5 H5 108.7
O7 C6 C1 109.7(3)
O7 C6 C5 109.0(3)
C1 C6 C5 108.4(3)
O7 C6 H6 109.9
C1 C6 H6 109.9
C5 C6 H6 109.9
C8 C7 C12 119.0(4)
C8 C7 S1 120.0(3)
C12 C7 S1 120.9(4)
C7 C8 C9 119.7(5)
C7 C8 H8 120.1
C9 C8 H8 120.1
C10 C9 C8 121.7(5)
C10 C9 H9 119.2
C8 C9 H9 119.2
C9 C10 C11 117.6(5)
C9 C10 C13 121.4(6)
C11 C10 C13 120.9(6)
C10 C11 C12 121.8(5)
C10 C11 H11 119.1
C12 C11 H11 119.1
C7 C12 C11 120.0(5)
C7 C12 H12 120.0
C11 C12 H12 120.0
C10 C13 H13A 109.5
C10 C13 H13B 109.5
H13A C13 H13B 109.5
C10 C13 H13C 109.5
H13A C13 H13C 109.5
H13B C13 H13C 109.5
N1 C14 C15 114.5(3)
N1 C14 H14A 108.6
C15 C14 H14A 108.6
N1 C14 H14B 108.6
C15 C14 H14B 108.6
H14A C14 H14B 107.6
C16 C15 C20 118.3(5)
C16 C15 C14 122.0(5)
C20 C15 C14 119.7(5)
C15 C16 C17 120.9(6)
C15 C16 H16 119.5
C17 C16 H16 119.5
C16 C17 C18 119.9(7)
C16 C17 H17 120.1
C18 C17 H17 120.1
C19 C18 C17 119.4(8)
C19 C18 H18 120.3
C17 C18 H18 120.3
C18 C19 C20 120.3(7)
C18 C19 H19 119.8
C20 C19 H19 119.8
C19 C20 C15 121.1(6)
C19 C20 H20 119.4
C15 C20 H20 119.4
O5 C21 C22 108.0(3)
O5 C21 H21A 110.1
C22 C21 H21A 110.1
O5 C21 H21B 110.1
C22 C21 H21B 110.1
H21A C21 H21B 108.4
C27 C22 C23 118.7(3)
C27 C22 C21 120.2(4)
C23 C22 C21 121.2(3)
C22 C23 C24 121.0(4)
C22 C23 H23 119.5
C24 C23 H23 119.5
C25 C24 C23 120.1(4)
C25 C24 H24 120.0
C23 C24 H24 120.0
C24 C25 C26 119.7(4)
C24 C25 H25 120.2
C26 C25 H25 120.2
C25 C26 C27 120.0(4)
C25 C26 H26 120.0
C27 C26 H26 120.0
C22 C27 C26 120.5(4)
C22 C27 H27 119.8
C26 C27 H27 119.8
O6 C28 C29 107.3(3)
O6 C28 H28A 110.3
C29 C28 H28A 110.3
O6 C28 H28B 110.3
C29 C28 H28B 110.3
H28A C28 H28B 108.5
C34 C29 C30 119.1(4)
C34 C29 C28 120.8(4)
C30 C29 C28 120.0(4)
C31 C30 C29 120.2(5)
C31 C30 H30 119.9
C29 C30 H30 119.9
C30 C31 C32 120.5(5)
C30 C31 H31 119.8
C32 C31 H31 119.8
C33 C32 C31 119.3(5)
C33 C32 H32 120.3
C31 C32 H32 120.3
C32 C33 C34 120.7(5)
C32 C33 H33 119.7
C34 C33 H33 119.7
C29 C34 C33 120.2(5)
C29 C34 H34 119.9
C33 C34 H34 119.9
O7 C35 C36 111.3(3)
O7 C35 H35A 109.4
C36 C35 H35A 109.4
O7 C35 H35B 109.4
C36 C35 H35B 109.4
H35A C35 H35B 108.0
C41 C36 C37 119.0(3)
C41 C36 C35 122.7(3)
C37 C36 C35 118.3(3)
C38 C37 C36 120.4(4)
C38 C37 H37 119.8
C36 C37 H37 119.8
C39 C38 C37 120.5(4)
C39 C38 H38 119.8
C37 C38 H38 119.8
C40 C39 C38 119.6(4)
C40 C39 H39 120.2
C38 C39 H39 120.2
C39 C40 C41 120.5(4)
C39 C40 H40 119.8
C41 C40 H40 119.8
C36 C41 C40 120.1(4)
C36 C41 H41 119.9
C40 C41 H41 119.9

loop_
_geom_bond_atom_site_label_1
_geom_bond_atom_site_label_2
_geom_bond_distance
S1 O3 1.427(2)
S1 O4 1.435(3)
S1 N1 1.634(3)
S1 C7 1.759(4)
N1 C3 1.472(4)
N1 C14 1.478(4)
O1 C1 1.424(4)
O1 H1 0.8200
O2 C2 1.417(4)
O2 H2 0.8200
O5 C4 1.429(4)
O5 C21 1.436(4)
O6 C28 1.418(4)
O6 C5 1.427(4)
O7 C35 1.401(4)
O7 C6 1.429(4)
C1 C2 1.512(5)
C1 C6 1.520(4)
C1 H1A 0.9800
C2 C3 1.527(4)
C2 H2A 0.9800
C3 C4 1.532(4)
C3 H3 0.9800
C4 C5 1.520(4)
C4 H4 0.9800
C5 C6 1.529(4)
C5 H5 0.9800
C6 H6 0.9800
C7 C8 1.364(5)
C7 C12 1.370(5)
C8 C9 1.405(6)
C8 H8 0.9300
C9 C10 1.352(7)
C9 H9 0.9300
C10 C11 1.367(7)
C10 C13 1.527(6)
C11 C12 1.384(6)
C11 H11 0.9300
C12 H12 0.9300
C13 H13A 0.9600
C13 H13B 0.9600
C13 H13C 0.9600
C14 C15 1.493(5)
C14 H14A 0.9700
C14 H14B 0.9700
C15 C16 1.361(6)
C15 C20 1.386(6)
C16 C17 1.384(8)
C16 H16 0.9300
C17 C18 1.388(9)
C17 H17 0.9300
C18 C19 1.354(8)
C18 H18 0.9300
C19 C20 1.375(6)
C19 H19 0.9300
C20 H20 0.9300
C21 C22 1.499(4)
C21 H21A 0.9700
C21 H21B 0.9700
C22 C27 1.372(5)
C22 C23 1.372(5)
C23 C24 1.385(5)
C23 H23 0.9300
C24 C25 1.363(6)
C24 H24 0.9300
C25 C26 1.371(6)
C25 H25 0.9300
C26 C27 1.393(5)
C26 H26 0.9300
C27 H27 0.9300
C28 C29 1.499(5)
C28 H28A 0.9700
C28 H28B 0.9700
C29 C34 1.373(5)
C29 C30 1.377(5)
C30 C31 1.374(6)
C30 H30 0.9300
C31 C32 1.378(6)
C31 H31 0.9300
C32 C33 1.356(7)
C32 H32 0.9300
C33 C34 1.385(5)
C33 H33 0.9300
C34 H34 0.9300
C35 C36 1.495(5)
C35 H35A 0.9700
C35 H35B 0.9700
C36 C41 1.377(5)
C36 C37 1.384(5)
C37 C38 1.373(5)
C37 H37 0.9300
C38 C39 1.372(6)
C38 H38 0.9300
C39 C40 1.366(5)
C39 H39 0.9300
C40 C41 1.385(5)
C40 H40 0.9300
C41 H41 0.9300

loop_
_geom_torsion_atom_site_label_1
_geom_torsion_atom_site_label_2
_geom_torsion_atom_site_label_3
_geom_torsion_atom_site_label_4
_geom_torsion
O3 S1 N1 C3 37.3(3)
O4 S1 N1 C3 166.3(2)
C7 S1 N1 C3 -78.1(3)
O3 S1 N1 C14 -161.6(3)
O4 S1 N1 C14 -32.7(3)
C7 S1 N1 C14 83.0(3)
O1 C1 C2 O2 57.4(4)
C6 C1 C2 O2 -179.4(3)
O1 C1 C2 C3 177.0(3)
C6 C1 C2 C3 -59.9(4)
C14 N1 C3 C2 -42.5(4)
S1 N1 C3 C2 118.4(3)
C14 N1 C3 C4 83.8(3)
S1 N1 C3 C4 -115.3(3)
O2 C2 C3 N1 -52.2(4)
C1 C2 C3 N1 -173.9(3)
O2 C2 C3 C4 179.9(3)
C1 C2 C3 C4 58.2(4)
C21 O5 C4 C5 102.1(3)
C21 O5 C4 C3 -138.1(3)
N1 C3 C4 O5 55.0(3)
C2 C3 C4 O5 -176.8(3)
N1 C3 C4 C5 174.8(3)
C2 C3 C4 C5 -57.0(4)
C28 O6 C5 C4 152.9(3)
C28 O6 C5 C6 -84.4(3)
O5 C4 C5 O6 -60.0(3)
C3 C4 C5 O6 -179.4(3)
O5 C4 C5 C6 177.4(3)
C3 C4 C5 C6 58.0(4)
C35 O7 C6 C1 -135.1(3)
C35 O7 C6 C5 106.3(3)
O1 C1 C6 O7 59.7(4)
C2 C1 C6 O7 -60.0(4)
O1 C1 C6 C5 178.6(3)
C2 C1 C6 C5 58.9(4)
O6 C5 C6 O7 -59.4(3)
C4 C5 C6 O7 61.0(4)
O6 C5 C6 C1 -178.7(3)
C4 C5 C6 C1 -58.4(4)
O3 S1 C7 C8 -11.8(4)
O4 S1 C7 C8 -141.3(3)
N1 S1 C7 C8 103.8(3)
O3 S1 C7 C12 165.7(3)
O4 S1 C7 C12 36.2(4)
N1 S1 C7 C12 -78.6(4)
C12 C7 C8 C9 -0.9(6)
S1 C7 C8 C9 176.7(3)
C7 C8 C9 C10 -0.1(7)
C8 C9 C10 C11 2.1(7)
C8 C9 C10 C13 -177.8(4)
C9 C10 C11 C12 -3.2(8)
C13 C10 C11 C12 176.7(4)
C8 C7 C12 C11 -0.2(7)
S1 C7 C12 C11 -177.7(4)
C10 C11 C12 C7 2.3(8)
C3 N1 C14 C15 -83.4(4)
S1 N1 C14 C15 115.7(3)
N1 C14 C15 C16 115.4(4)
N1 C14 C15 C20 -65.2(5)
C20 C15 C16 C17 0.2(7)
C14 C15 C16 C17 179.6(5)
C15 C16 C17 C18 1.7(9)
C16 C17 C18 C19 -3.4(11)
C17 C18 C19 C20 3.1(10)
C18 C19 C20 C15 -1.2(8)
C16 C15 C20 C19 -0.5(7)
C14 C15 C20 C19 -180.0(4)
C4 O5 C21 C22 171.8(3)
O5 C21 C22 C27 133.0(3)
O5 C21 C22 C23 -47.5(4)
C27 C22 C23 C24 -0.4(6)
C21 C22 C23 C24 -180.0(3)
C22 C23 C24 C25 0.4(6)
C23 C24 C25 C26 -0.5(7)
C24 C25 C26 C27 0.6(8)
C23 C22 C27 C26 0.5(6)
C21 C22 C27 C26 -180.0(4)
C25 C26 C27 C22 -0.6(7)
C5 O6 C28 C29 -177.5(3)
O6 C28 C29 C34 -111.8(4)
O6 C28 C29 C30 67.3(5)
C34 C29 C30 C31 1.2(7)
C28 C29 C30 C31 -177.9(4)
C29 C30 C31 C32 -0.3(9)
C30 C31 C32 C33 -1.0(10)
C31 C32 C33 C34 1.5(9)
C30 C29 C34 C33 -0.8(6)
C28 C29 C34 C33 178.3(4)
C32 C33 C34 C29 -0.6(8)
C6 O7 C35 C36 179.0(3)
O7 C35 C36 C41 -4.6(5)
O7 C35 C36 C37 177.3(3)
C41 C36 C37 C38 -0.6(6)
C35 C36 C37 C38 177.6(4)
C36 C37 C38 C39 0.0(6)
C37 C38 C39 C40 0.8(6)
C38 C39 C40 C41 -1.1(6)
C37 C36 C41 C40 0.3(6)
C35 C36 C41 C40 -177.7(4)
C39 C40 C41 C36 0.5(6)
